data_7028452
loop_
_publ_author_name
'Ib\'a\~nez, Susana'
'Vre\<cko, Doris Nena'
'Estevan, Francisco'
'Hirva, Pipsa'
'Sana\'u, Mercedes'
'Ubeda, Maangeles'

_publ_section_title
;
 Further orthometalated dinuclear palladium(iii) compounds with bridging
 N,S-donor ligands.
;
_journal_issue 7
_journal_name_full 'Dalton transactions (Cambridge, England : 2003)'
_journal_page_first 2961
_journal_page_last 2970
_journal_paper_doi 10.1039/c3dt52717d
_journal_volume 43
_journal_year 2014
_chemical_formula_sum 'C52 H42 N4 P2 Pd2 S2'
_chemical_formula_weight 1061.76
_chemical_name_systematic
; 
 ? 
;
_space_group_IT_number 2
_symmetry_cell_setting triclinic
_symmetry_space_group_name_Hall '-P 1'
_symmetry_space_group_name_H-M 'P -1'
_atom_sites_solution_hydrogens geom
_atom_sites_solution_primary direct
_atom_sites_solution_secondary difmap
_audit_creation_method SHELXL-97
_cell_angle_alpha 104.6680(19)
_cell_angle_beta 90.2450(18)
_cell_angle_gamma 97.2770(15)
_cell_formula_units_Z 2
_cell_length_a 10.4700(4)
_cell_length_b 11.1020(4)
_cell_length_c 20.3260(6)
_cell_measurement_temperature 293(2)
_cell_volume 2265.61(14)
_computing_cell_refinement 'Denzo and Scalepack(Otwinowski & Minor1997)'
_computing_data_collection 'Collect(Nonius BV, 1997-2000)'
_computing_data_reduction 'Denzo and Scalepack(Otwinowski & Minor1997)'
_computing_molecular_graphics 'Bruker SHELXTL'
_computing_publication_material 'Bruker SHELXTL'
_computing_structure_refinement 'Bruker SHELXTL'
_computing_structure_solution 'Bruker SHELXTL'
_diffrn_ambient_temperature 293(2)
_diffrn_measured_fraction_theta_full 0.940
_diffrn_measured_fraction_theta_max 0.940
_diffrn_radiation_monochromator graphite
_diffrn_radiation_source 'fine-focus sealed tube'
_diffrn_radiation_type MoK\a
_diffrn_radiation_wavelength 0.71073
_diffrn_reflns_av_R_equivalents 0.0272
_diffrn_reflns_av_sigmaI/netI 0.0433
_diffrn_reflns_limit_h_max 12
_diffrn_reflns_limit_h_min -13
_diffrn_reflns_limit_k_max 14
_diffrn_reflns_limit_k_min -14
_diffrn_reflns_limit_l_max 26
_diffrn_reflns_limit_l_min -26
_diffrn_reflns_number 13805
_diffrn_reflns_theta_full 27.55
_diffrn_reflns_theta_max 27.55
_diffrn_reflns_theta_min 1.04
_exptl_absorpt_coefficient_mu 0.998
_exptl_absorpt_correction_type none
_exptl_crystal_density_diffrn 1.556
_exptl_crystal_density_method 'not measured'
_exptl_crystal_description prismatic
_exptl_crystal_F_000 1072
_exptl_crystal_size_max 0.26
_exptl_crystal_size_mid 0.20
_exptl_crystal_size_min 0.18
_refine_diff_density_max 0.613
_refine_diff_density_min -0.958
_refine_diff_density_rms 0.123
_refine_ls_extinction_method none
_refine_ls_goodness_of_fit_ref 1.035
_refine_ls_hydrogen_treatment constr
_refine_ls_matrix_type full
_refine_ls_number_parameters 559
_refine_ls_number_reflns 9841
_refine_ls_number_restraints 0
_refine_ls_restrained_S_all 1.035
_refine_ls_R_factor_all 0.0538
_refine_ls_R_factor_gt 0.0394
_refine_ls_shift/su_max 0.001
_refine_ls_shift/su_mean 0.000
_refine_ls_structure_factor_coef Fsqd
_refine_ls_weighting_details 'calc w=1/[\s^2^(Fo^2^)+(0.0746P)^2^+0.6421P] where P=(Fo^2^+2Fc^2^)/3'
_refine_ls_weighting_scheme calc
_refine_ls_wR_factor_gt 0.1078
_refine_ls_wR_factor_ref 0.1200
_reflns_number_gt 7921
_reflns_number_total 9841
_reflns_threshold_expression >2sigma(I)
_cod_data_source_file c3dt52717d.txt
_cod_data_source_block 2f
_cod_original_sg_symbol_H-M P-1
_cod_database_code 7028452

loop_
_symmetry_equiv_pos_as_xyz
'x, y, z'
'-x, -y, -z'

loop_
_atom_site_label
_atom_site_type_symbol
_atom_site_fract_x
_atom_site_fract_y
_atom_site_fract_z
_atom_site_U_iso_or_equiv
_atom_site_adp_type
_atom_site_occupancy
_atom_site_symmetry_multiplicity
_atom_site_calc_flag
_atom_site_refinement_flags
Pd1 Pd 0.74588(2) -0.05610(2) 0.712051(11) 0.02867(8) Uani 1 1 d .
S1 S 0.92292(9) 0.01247(9) 0.65223(5) 0.0414(2) Uani 1 1 d .
P1 P 0.58009(9) -0.11270(8) 0.77627(4) 0.03283(19) Uani 1 1 d .
N1 N 0.9461(3) 0.2165(3) 0.60183(16) 0.0429(7) Uani 1 1 d .
C1 C 0.8831(3) 0.1549(3) 0.64563(17) 0.0359(7) Uani 1 1 d .
Pd2 Pd 0.68351(2) 0.18425(2) 0.761563(11) 0.02980(8) Uani 1 1 d .
P2 P 0.85669(9) 0.20868(9) 0.83514(4) 0.0367(2) Uani 1 1 d .
S2 S 0.49389(9) 0.14648(10) 0.69175(5) 0.0430(2) Uani 1 1 d .
N2 N 0.7980(3) 0.2224(3) 0.68026(13) 0.0332(6) Uani 1 1 d .
C2 C 1.0495(5) 0.1757(5) 0.5574(3) 0.0748(16) Uani 1 1 d .
H2A H 1.0647 0.0936 0.5603 0.112 Uiso 1 1 calc R
H2B H 1.1266 0.2338 0.5714 0.112 Uiso 1 1 calc R
H2C H 1.0254 0.1727 0.5114 0.112 Uiso 1 1 calc R
N3 N 0.6167(3) -0.0546(3) 0.63124(13) 0.0345(6) Uani 1 1 d .
C3 C 0.8989(4) 0.3303(4) 0.61004(19) 0.0426(8) Uani 1 1 d .
N4 N 0.4386(3) -0.0376(3) 0.57601(16) 0.0474(8) Uani 1 1 d .
C4 C 0.9311(5) 0.4305(5) 0.5815(2) 0.0614(12) Uani 1 1 d .
H4A H 0.9931 0.4281 0.5488 0.074 Uiso 1 1 calc R
C5 C 0.8678(5) 0.5333(5) 0.6037(3) 0.0683(14) Uani 1 1 d .
H5A H 0.8880 0.6022 0.5857 0.082 Uiso 1 1 calc R
C6 C 0.7738(4) 0.5376(4) 0.6525(2) 0.0560(11) Uani 1 1 d .
H6A H 0.7322 0.6086 0.6661 0.067 Uiso 1 1 calc R
C7 C 0.7423(4) 0.4375(4) 0.6807(2) 0.0448(9) Uani 1 1 d .
H7A H 0.6800 0.4404 0.7133 0.054 Uiso 1 1 calc R
C8 C 0.8049(3) 0.3333(3) 0.65947(17) 0.0351(7) Uani 1 1 d .
C9 C 0.5205(3) 0.0132(3) 0.63150(17) 0.0371(8) Uani 1 1 d .
C10 C 0.3180(4) 0.0056(5) 0.5624(2) 0.0648(13) Uani 1 1 d .
H10A H 0.3080 0.0814 0.5962 0.097 Uiso 1 1 calc R
H10B H 0.2474 -0.0578 0.5638 0.097 Uiso 1 1 calc R
H10C H 0.3191 0.0217 0.5181 0.097 Uiso 1 1 calc R
C11 C 0.5405(3) 0.0205(3) 0.84198(17) 0.0365(7) Uani 1 1 d .
C12 C 0.5715(3) 0.1426(3) 0.83472(16) 0.0342(7) Uani 1 1 d .
C13 C 0.5208(4) 0.2394(4) 0.8809(2) 0.0487(10) Uani 1 1 d .
H13A H 0.5389 0.3212 0.8767 0.058 Uiso 1 1 calc R
C14 C 0.4442(5) 0.2161(4) 0.9328(2) 0.0572(12) Uani 1 1 d .
H14A H 0.4100 0.2818 0.9622 0.069 Uiso 1 1 calc R
C15 C 0.4182(5) 0.0951(4) 0.9412(2) 0.0576(12) Uani 1 1 d .
H15A H 0.3692 0.0796 0.9769 0.069 Uiso 1 1 calc R
C16 C 0.4657(4) -0.0009(4) 0.8960(2) 0.0491(10) Uani 1 1 d .
H16A H 0.4480 -0.0822 0.9012 0.059 Uiso 1 1 calc R
C21 C 0.5965(4) -0.2335(3) 0.82216(18) 0.0382(8) Uani 1 1 d .
C22 C 0.5203(4) -0.3482(4) 0.8058(2) 0.0548(11) Uani 1 1 d .
H22A H 0.4562 -0.3657 0.7716 0.066 Uiso 1 1 calc R
C23 C 0.5397(5) -0.4381(4) 0.8406(3) 0.0675(14) Uani 1 1 d .
H23A H 0.4888 -0.5160 0.8292 0.081 Uiso 1 1 calc R
C24 C 0.6329(5) -0.4126(4) 0.8911(2) 0.0619(12) Uani 1 1 d .
H24A H 0.6464 -0.4734 0.9137 0.074 Uiso 1 1 calc R
C25 C 0.7069(5) -0.2970(4) 0.9088(2) 0.0550(11) Uani 1 1 d .
H25A H 0.7697 -0.2793 0.9436 0.066 Uiso 1 1 calc R
C26 C 0.6880(4) -0.2074(4) 0.87484(18) 0.0464(9) Uani 1 1 d .
H26A H 0.7372 -0.1287 0.8875 0.056 Uiso 1 1 calc R
C31 C 0.4297(4) -0.1726(3) 0.72565(18) 0.0398(8) Uani 1 1 d .
C32 C 0.3193(4) -0.1147(5) 0.7392(2) 0.0570(11) Uani 1 1 d .
H32A H 0.3189 -0.0453 0.7761 0.068 Uiso 1 1 calc R
C33 C 0.2104(5) -0.1606(7) 0.6978(3) 0.0798(17) Uani 1 1 d .
H33A H 0.1370 -0.1210 0.7071 0.096 Uiso 1 1 calc R
C34 C 0.2074(5) -0.2627(7) 0.6435(3) 0.0885(19) Uani 1 1 d .
H34A H 0.1330 -0.2925 0.6162 0.106 Uiso 1 1 calc R
C35 C 0.3171(6) -0.3211(5) 0.6298(3) 0.0813(17) Uani 1 1 d .
H35A H 0.3162 -0.3910 0.5931 0.098 Uiso 1 1 calc R
C36 C 0.4278(5) -0.2762(4) 0.6703(2) 0.0543(10) Uani 1 1 d .
H36A H 0.5013 -0.3155 0.6605 0.065 Uiso 1 1 calc R
C41 C 0.9098(4) 0.0605(4) 0.83875(19) 0.0439(9) Uani 1 1 d .
C42 C 0.8730(3) -0.0492(3) 0.78813(17) 0.0356(7) Uani 1 1 d .
C43 C 0.9262(4) -0.1570(4) 0.7910(2) 0.0472(9) Uani 1 1 d .
H43A H 0.9025 -0.2310 0.7575 0.057 Uiso 1 1 calc R
C44 C 1.0131(5) -0.1566(5) 0.8423(2) 0.0590(11) Uani 1 1 d .
H44A H 1.0492 -0.2289 0.8424 0.071 Uiso 1 1 calc R
C45 C 1.0465(5) -0.0476(5) 0.8940(3) 0.0719(14) Uani 1 1 d .
H45A H 1.1016 -0.0476 0.9300 0.086 Uiso 1 1 calc R
C46 C 0.9973(5) 0.0598(4) 0.8914(2) 0.0619(12) Uani 1 1 d .
H46A H 1.0221 0.1335 0.9250 0.074 Uiso 1 1 calc R
C51 C 0.8327(4) 0.2883(4) 0.92447(18) 0.0468(9) Uani 1 1 d .
C52 C 0.7779(5) 0.2208(5) 0.9680(2) 0.0722(15) Uani 1 1 d .
H52A H 0.7602 0.1337 0.9534 0.087 Uiso 1 1 calc R
C53 C 0.7491(6) 0.2823(7) 1.0335(2) 0.0872(19) Uani 1 1 d .
H53A H 0.7125 0.2357 1.0624 0.105 Uiso 1 1 calc R
C54 C 0.7733(5) 0.4094(6) 1.0564(2) 0.0794(17) Uani 1 1 d .
H54A H 0.7522 0.4496 1.1001 0.095 Uiso 1 1 calc R
C55 C 0.8295(5) 0.4777(5) 1.0139(2) 0.0676(13) Uani 1 1 d .
H55A H 0.8476 0.5646 1.0291 0.081 Uiso 1 1 calc R
C56 C 0.8593(4) 0.4175(4) 0.9482(2) 0.0519(10) Uani 1 1 d .
H56A H 0.8976 0.4645 0.9199 0.062 Uiso 1 1 calc R
C61 C 0.9977(4) 0.2986(4) 0.80837(18) 0.0436(9) Uani 1 1 d .
C62 C 1.1134(4) 0.2510(5) 0.7948(3) 0.0635(12) Uani 1 1 d .
H62A H 1.1265 0.1764 0.8050 0.076 Uiso 1 1 calc R
C63 C 1.2099(5) 0.3166(6) 0.7655(3) 0.0846(19) Uani 1 1 d .
H63A H 1.2878 0.2849 0.7563 0.102 Uiso 1 1 calc R
C64 C 1.1924(5) 0.4273(6) 0.7500(3) 0.0791(17) Uani 1 1 d .
H64A H 1.2573 0.4690 0.7298 0.095 Uiso 1 1 calc R
C65 C 1.0806(5) 0.4748(5) 0.7644(2) 0.0659(13) Uani 1 1 d .
H65A H 1.0694 0.5505 0.7550 0.079 Uiso 1 1 calc R
C66 C 0.9815(4) 0.4115(4) 0.79339(19) 0.0489(9) Uani 1 1 d .
H66A H 0.9045 0.4447 0.8027 0.059 Uiso 1 1 calc R
C71 C 0.5985(4) -0.1526(4) 0.57241(17) 0.0403(8) Uani 1 1 d .
C72 C 0.4858(4) -0.1439(4) 0.53789(19) 0.0474(9) Uani 1 1 d .
C73 C 0.4420(5) -0.2316(5) 0.4774(2) 0.0675(14) Uani 1 1 d .
H73A H 0.3681 -0.2247 0.4537 0.081 Uiso 1 1 calc R
C74 C 0.5135(6) -0.3289(5) 0.4544(2) 0.0810(17) Uani 1 1 d .
H74A H 0.4859 -0.3904 0.4149 0.097 Uiso 1 1 calc R
C75 C 0.6247(6) -0.3375(5) 0.4883(3) 0.0741(15) Uani 1 1 d .
H75A H 0.6709 -0.4040 0.4707 0.089 Uiso 1 1 calc R
C76 C 0.6696(5) -0.2501(4) 0.5477(2) 0.0531(10) Uani 1 1 d .
H76A H 0.7449 -0.2566 0.5702 0.064 Uiso 1 1 calc R

loop_
_atom_site_aniso_label
_atom_site_aniso_U_11
_atom_site_aniso_U_22
_atom_site_aniso_U_33
_atom_site_aniso_U_23
_atom_site_aniso_U_13
_atom_site_aniso_U_12
Pd1 0.02904(14) 0.02800(13) 0.02928(13) 0.00700(9) 0.00054(9) 0.00557(10)
S1 0.0369(5) 0.0426(5) 0.0488(5) 0.0154(4) 0.0125(4) 0.0128(4)
P1 0.0353(5) 0.0279(4) 0.0356(4) 0.0089(3) 0.0039(3) 0.0035(4)
N1 0.0379(18) 0.0486(18) 0.0465(17) 0.0179(14) 0.0146(13) 0.0092(15)
C1 0.0330(18) 0.0413(19) 0.0331(16) 0.0096(14) 0.0038(13) 0.0035(15)
Pd2 0.03268(15) 0.02740(13) 0.03026(13) 0.00829(10) 0.00451(10) 0.00545(10)
P2 0.0395(5) 0.0349(5) 0.0335(4) 0.0064(3) -0.0024(4) 0.0011(4)
S2 0.0354(5) 0.0512(5) 0.0456(5) 0.0132(4) 0.0022(4) 0.0162(4)
N2 0.0338(16) 0.0359(15) 0.0313(13) 0.0107(11) 0.0066(11) 0.0051(12)
C2 0.078(4) 0.078(3) 0.088(3) 0.043(3) 0.054(3) 0.035(3)
N3 0.0347(16) 0.0392(16) 0.0304(13) 0.0101(11) -0.0031(11) 0.0057(13)
C3 0.039(2) 0.050(2) 0.045(2) 0.0208(17) 0.0063(15) 0.0082(17)
N4 0.0379(18) 0.058(2) 0.0489(18) 0.0190(16) -0.0104(13) 0.0079(16)
C4 0.056(3) 0.068(3) 0.077(3) 0.045(3) 0.023(2) 0.015(2)
C5 0.060(3) 0.061(3) 0.103(4) 0.053(3) 0.013(3) 0.009(2)
C6 0.050(3) 0.047(2) 0.078(3) 0.026(2) 0.001(2) 0.013(2)
C7 0.040(2) 0.050(2) 0.048(2) 0.0156(17) 0.0007(16) 0.0109(18)
C8 0.0305(18) 0.0406(18) 0.0364(17) 0.0140(14) 0.0003(13) 0.0040(15)
C9 0.0332(19) 0.0427(19) 0.0377(17) 0.0146(15) -0.0023(13) 0.0057(16)
C10 0.041(2) 0.085(4) 0.074(3) 0.032(3) -0.016(2) 0.005(2)
C11 0.0383(19) 0.0351(18) 0.0358(17) 0.0085(14) 0.0082(14) 0.0049(15)
C12 0.041(2) 0.0301(16) 0.0322(16) 0.0084(13) 0.0037(13) 0.0071(15)
C13 0.062(3) 0.0341(19) 0.053(2) 0.0131(16) 0.0214(19) 0.0142(18)
C14 0.073(3) 0.046(2) 0.053(2) 0.0075(19) 0.026(2) 0.018(2)
C15 0.074(3) 0.050(2) 0.051(2) 0.0156(19) 0.031(2) 0.010(2)
C16 0.061(3) 0.038(2) 0.051(2) 0.0160(17) 0.0200(19) 0.0057(19)
C21 0.044(2) 0.0325(17) 0.0403(18) 0.0134(14) 0.0095(15) 0.0054(16)
C22 0.057(3) 0.040(2) 0.069(3) 0.024(2) -0.004(2) -0.005(2)
C23 0.080(4) 0.039(2) 0.090(4) 0.034(2) -0.007(3) -0.004(2)
C24 0.076(3) 0.048(2) 0.072(3) 0.033(2) 0.006(2) 0.014(2)
C25 0.067(3) 0.057(3) 0.045(2) 0.0189(19) 0.0027(19) 0.008(2)
C26 0.055(2) 0.043(2) 0.0409(19) 0.0126(16) 0.0030(17) -0.0004(18)
C31 0.037(2) 0.0361(18) 0.047(2) 0.0168(15) 0.0018(15) -0.0047(15)
C32 0.037(2) 0.073(3) 0.064(3) 0.023(2) 0.0070(19) 0.008(2)
C33 0.037(3) 0.120(5) 0.092(4) 0.047(4) 0.002(2) 0.005(3)
C34 0.052(3) 0.105(5) 0.100(4) 0.034(4) -0.027(3) -0.032(3)
C35 0.089(4) 0.058(3) 0.083(4) 0.010(3) -0.026(3) -0.025(3)
C36 0.058(3) 0.042(2) 0.057(2) 0.0095(18) -0.0069(19) -0.008(2)
C41 0.045(2) 0.044(2) 0.044(2) 0.0138(16) -0.0077(16) 0.0032(18)
C42 0.0341(18) 0.0389(18) 0.0360(17) 0.0140(14) -0.0050(13) 0.0039(15)
C43 0.045(2) 0.048(2) 0.052(2) 0.0141(18) -0.0014(17) 0.0142(18)
C44 0.062(3) 0.059(3) 0.061(3) 0.021(2) -0.010(2) 0.020(2)
C45 0.074(3) 0.077(3) 0.068(3) 0.022(3) -0.032(2) 0.018(3)
C46 0.070(3) 0.052(2) 0.058(3) 0.006(2) -0.033(2) 0.004(2)
C51 0.045(2) 0.058(2) 0.0319(18) 0.0042(16) -0.0033(15) -0.0011(19)
C52 0.084(4) 0.078(3) 0.046(2) 0.014(2) 0.001(2) -0.020(3)
C53 0.098(4) 0.117(5) 0.036(2) 0.016(3) 0.007(2) -0.015(4)
C54 0.070(3) 0.120(5) 0.034(2) -0.007(3) 0.001(2) 0.012(3)
C55 0.069(3) 0.071(3) 0.050(3) -0.011(2) -0.003(2) 0.011(3)
C56 0.051(3) 0.053(2) 0.045(2) -0.0012(18) -0.0018(17) 0.007(2)
C61 0.040(2) 0.044(2) 0.0397(19) 0.0018(15) -0.0005(15) -0.0058(17)
C62 0.044(3) 0.056(3) 0.083(3) 0.004(2) 0.008(2) 0.004(2)
C63 0.042(3) 0.095(4) 0.095(4) -0.008(3) 0.018(3) -0.007(3)
C64 0.063(3) 0.090(4) 0.067(3) 0.008(3) 0.014(2) -0.033(3)
C65 0.070(3) 0.060(3) 0.055(3) 0.010(2) -0.008(2) -0.029(3)
C66 0.047(2) 0.052(2) 0.044(2) 0.0126(17) -0.0016(16) -0.0074(19)
C71 0.047(2) 0.0398(19) 0.0327(17) 0.0100(14) -0.0077(14) 0.0001(17)
C72 0.050(2) 0.049(2) 0.043(2) 0.0153(17) -0.0101(16) -0.0005(19)
C73 0.071(3) 0.070(3) 0.052(2) 0.009(2) -0.029(2) -0.010(3)
C74 0.111(5) 0.062(3) 0.053(3) -0.009(2) -0.025(3) -0.003(3)
C75 0.101(4) 0.049(3) 0.060(3) -0.010(2) -0.011(3) 0.012(3)
C76 0.069(3) 0.044(2) 0.045(2) 0.0056(17) -0.0058(19) 0.014(2)

loop_
_atom_type_symbol
_atom_type_description
_atom_type_scat_dispersion_real
_atom_type_scat_dispersion_imag
_atom_type_scat_source
C C 0.0033 0.0016 'International Tables Vol C Tables 4.2.6.8 and 6.1.1.4'
H H 0.0000 0.0000 'International Tables Vol C Tables 4.2.6.8 and 6.1.1.4'
O O 0.0106 0.0060 'International Tables Vol C Tables 4.2.6.8 and 6.1.1.4'
N N 0.0061 0.0033 'International Tables Vol C Tables 4.2.6.8 and 6.1.1.4'
P P 0.1023 0.0942 'International Tables Vol C Tables 4.2.6.8 and 6.1.1.4'
Pd Pd -0.9988 1.0072 'International Tables Vol C Tables 4.2.6.8 and 6.1.1.4'
S S 0.1246 0.1234 'International Tables Vol C Tables 4.2.6.8 and 6.1.1.4'

loop_
_geom_angle_atom_site_label_1
_geom_angle_atom_site_label_2
_geom_angle_atom_site_label_3
_geom_angle
C42 Pd1 N3 177.09(12)
C42 Pd1 P1 89.91(10)
N3 Pd1 P1 92.14(8)
C42 Pd1 S1 87.37(10)
N3 Pd1 S1 90.49(8)
P1 Pd1 S1 176.22(3)
C42 Pd1 Pd2 96.36(10)
N3 Pd1 Pd2 81.79(8)
P1 Pd1 Pd2 84.63(2)
S1 Pd1 Pd2 93.06(2)
C1 S1 Pd1 100.93(12)
C11 P1 C31 104.39(17)
C11 P1 C21 103.93(15)
C31 P1 C21 103.32(17)
C11 P1 Pd1 111.99(11)
C31 P1 Pd1 112.27(11)
C21 P1 Pd1 119.47(12)
C1 N1 C3 107.7(3)
C1 N1 C2 127.3(3)
C3 N1 C2 124.9(3)
N2 C1 N1 110.7(3)
N2 C1 S1 128.6(3)
N1 C1 S1 120.6(3)
C12 Pd2 N2 177.51(12)
C12 Pd2 P2 87.66(11)
N2 Pd2 P2 94.24(8)
C12 Pd2 S2 87.21(11)
N2 Pd2 S2 90.82(8)
P2 Pd2 S2 174.43(3)
C12 Pd2 Pd1 95.26(9)
N2 Pd2 Pd1 83.34(8)
P2 Pd2 Pd1 84.30(3)
S2 Pd2 Pd1 94.00(3)
C41 P2 C61 105.03(19)
C41 P2 C51 104.51(18)
C61 P2 C51 106.45(17)
C41 P2 Pd2 113.24(13)
C61 P2 Pd2 110.99(13)
C51 P2 Pd2 115.78(14)
C9 S2 Pd2 101.01(13)
C1 N2 C8 107.4(3)
C1 N2 Pd2 128.1(2)
C8 N2 Pd2 124.2(2)
N1 C2 H2A 109.5
N1 C2 H2B 109.5
H2A C2 H2B 109.5
N1 C2 H2C 109.5
H2A C2 H2C 109.5
H2B C2 H2C 109.5
C9 N3 C71 106.6(3)
C9 N3 Pd1 129.6(2)
C71 N3 Pd1 121.8(2)
C4 C3 N1 132.4(4)
C4 C3 C8 121.6(4)
N1 C3 C8 105.9(3)
C9 N4 C72 107.6(3)
C9 N4 C10 126.2(4)
C72 N4 C10 126.0(4)
C5 C4 C3 117.2(4)
C5 C4 H4A 121.4
C3 C4 H4A 121.4
C4 C5 C6 121.9(4)
C4 C5 H5A 119.0
C6 C5 H5A 119.0
C7 C6 C5 120.6(4)
C7 C6 H6A 119.7
C5 C6 H6A 119.7
C8 C7 C6 118.6(4)
C8 C7 H7A 120.7
C6 C7 H7A 120.7
C7 C8 N2 131.7(3)
C7 C8 C3 120.1(3)
N2 C8 C3 108.2(3)
N3 C9 N4 111.0(3)
N3 C9 S2 127.3(3)
N4 C9 S2 121.7(3)
N4 C10 H10A 109.5
N4 C10 H10B 109.5
H10A C10 H10B 109.5
N4 C10 H10C 109.5
H10A C10 H10C 109.5
H10B C10 H10C 109.5
C12 C11 C16 120.0(3)
C12 C11 P1 120.2(2)
C16 C11 P1 119.4(3)
C11 C12 C13 117.7(3)
C11 C12 Pd2 123.2(2)
C13 C12 Pd2 119.1(2)
C14 C13 C12 121.5(4)
C14 C13 H13A 119.3
C12 C13 H13A 119.3
C13 C14 C15 120.4(4)
C13 C14 H14A 119.8
C15 C14 H14A 119.8
C16 C15 C14 118.9(3)
C16 C15 H15A 120.5
C14 C15 H15A 120.5
C15 C16 C11 121.4(4)
C15 C16 H16A 119.3
C11 C16 H16A 119.3
C22 C21 C26 119.3(3)
C22 C21 P1 122.0(3)
C26 C21 P1 118.7(3)
C21 C22 C23 119.8(4)
C21 C22 H22A 120.1
C23 C22 H22A 120.1
C24 C23 C22 120.4(4)
C24 C23 H23A 119.8
C22 C23 H23A 119.8
C23 C24 C25 120.0(4)
C23 C24 H24A 120.0
C25 C24 H24A 120.0
C24 C25 C26 120.0(4)
C24 C25 H25A 120.0
C26 C25 H25A 120.0
C25 C26 C21 120.5(4)
C25 C26 H26A 119.7
C21 C26 H26A 119.7
C32 C31 C36 119.1(4)
C32 C31 P1 122.1(3)
C36 C31 P1 118.8(3)
C33 C32 C31 119.7(5)
C33 C32 H32A 120.1
C31 C32 H32A 120.1
C34 C33 C32 121.6(6)
C34 C33 H33A 119.2
C32 C33 H33A 119.2
C33 C34 C35 118.9(5)
C33 C34 H34A 120.5
C35 C34 H34A 120.5
C36 C35 C34 120.4(5)
C36 C35 H35A 119.8
C34 C35 H35A 119.8
C35 C36 C31 120.2(5)
C35 C36 H36A 119.9
C31 C36 H36A 119.9
C42 C41 C46 119.7(4)
C42 C41 P2 121.3(3)
C46 C41 P2 118.8(3)
C41 C42 C43 118.2(3)
C41 C42 Pd1 121.9(3)
C43 C42 Pd1 119.8(3)
C44 C43 C42 121.7(4)
C44 C43 H43A 119.1
C42 C43 H43A 119.1
C43 C44 C45 119.7(4)
C43 C44 H44A 120.1
C45 C44 H44A 120.1
C46 C45 C44 119.4(4)
C46 C45 H45A 120.3
C44 C45 H45A 120.3
C45 C46 C41 121.2(4)
C45 C46 H46A 119.4
C41 C46 H46A 119.4
C52 C51 C56 118.4(4)
C52 C51 P2 120.3(3)
C56 C51 P2 121.2(3)
C51 C52 C53 120.2(5)
C51 C52 H52A 119.9
C53 C52 H52A 119.9
C54 C53 C52 121.4(5)
C54 C53 H53A 119.3
C52 C53 H53A 119.3
C53 C54 C55 119.0(4)
C53 C54 H54A 120.5
C55 C54 H54A 120.5
C54 C55 C56 120.3(5)
C54 C55 H55A 119.8
C56 C55 H55A 119.8
C51 C56 C55 120.7(4)
C51 C56 H56A 119.7
C55 C56 H56A 119.7
C62 C61 C66 119.2(4)
C62 C61 P2 122.3(3)
C66 C61 P2 118.1(3)
C61 C62 C63 119.0(5)
C61 C62 H62A 120.5
C63 C62 H62A 120.5
C64 C63 C62 121.4(5)
C64 C63 H63A 119.3
C62 C63 H63A 119.3
C65 C64 C63 119.5(5)
C65 C64 H64A 120.2
C63 C64 H64A 120.2
C64 C65 C66 120.7(5)
C64 C65 H65A 119.6
C66 C65 H65A 119.6
C61 C66 C65 120.2(4)
C61 C66 H66A 119.9
C65 C66 H66A 119.9
C76 C71 N3 130.5(3)
C76 C71 C72 120.6(4)
N3 C71 C72 108.8(3)
N4 C72 C73 132.6(4)
N4 C72 C71 105.9(3)
C73 C72 C71 121.5(4)
C74 C73 C72 116.7(4)
C74 C73 H73A 121.7
C72 C73 H73A 121.7
C75 C74 C73 121.8(4)
C75 C74 H74A 119.1
C73 C74 H74A 119.1
C74 C75 C76 121.8(5)
C74 C75 H75A 119.1
C76 C75 H75A 119.1
C75 C76 C71 117.5(4)
C75 C76 H76A 121.2
C71 C76 H76A 121.2

loop_
_geom_bond_atom_site_label_1
_geom_bond_atom_site_label_2
_geom_bond_distance
Pd1 C42 2.017(3)
Pd1 N3 2.128(3)
Pd1 P1 2.2957(9)
Pd1 S1 2.3717(9)
Pd1 Pd2 2.7653(3)
S1 C1 1.722(4)
P1 C11 1.817(3)
P1 C31 1.832(4)
P1 C21 1.841(3)
N1 C1 1.376(4)
N1 C3 1.386(5)
N1 C2 1.455(5)
C1 N2 1.326(4)
Pd2 C12 2.006(3)
Pd2 N2 2.143(2)
Pd2 P2 2.2901(10)
Pd2 S2 2.3654(10)
P2 C41 1.820(4)
P2 C61 1.839(4)
P2 C51 1.841(4)
S2 C9 1.719(4)
N2 C8 1.393(4)
C2 H2A 0.9600
C2 H2B 0.9600
C2 H2C 0.9600
N3 C9 1.330(5)
N3 C71 1.392(4)
C3 C4 1.386(5)
C3 C8 1.407(5)
N4 C9 1.369(5)
N4 C72 1.387(5)
N4 C10 1.456(5)
C4 C5 1.371(7)
C4 H4A 0.9300
C5 C6 1.396(6)
C5 H5A 0.9300
C6 C7 1.380(5)
C6 H6A 0.9300
C7 C8 1.377(5)
C7 H7A 0.9300
C10 H10A 0.9600
C10 H10B 0.9600
C10 H10C 0.9600
C11 C12 1.399(5)
C11 C16 1.403(5)
C12 C13 1.399(5)
C13 C14 1.382(5)
C13 H13A 0.9300
C14 C15 1.390(6)
C14 H14A 0.9300
C15 C16 1.367(6)
C15 H15A 0.9300
C16 H16A 0.9300
C21 C22 1.376(5)
C21 C26 1.383(5)
C22 C23 1.395(6)
C22 H22A 0.9300
C23 C24 1.365(7)
C23 H23A 0.9300
C24 C25 1.374(6)
C24 H24A 0.9300
C25 C26 1.379(5)
C25 H25A 0.9300
C26 H26A 0.9300
C31 C32 1.387(6)
C31 C36 1.388(6)
C32 C33 1.377(7)
C32 H32A 0.9300
C33 C34 1.364(9)
C33 H33A 0.9300
C34 C35 1.384(8)
C34 H34A 0.9300
C35 C36 1.381(7)
C35 H35A 0.9300
C36 H36A 0.9300
C41 C42 1.390(5)
C41 C46 1.407(5)
C42 C43 1.397(5)
C43 C44 1.380(6)
C43 H43A 0.9300
C44 C45 1.392(7)
C44 H44A 0.9300
C45 C46 1.370(7)
C45 H45A 0.9300
C46 H46A 0.9300
C51 C52 1.381(6)
C51 C56 1.384(6)
C52 C53 1.387(7)
C52 H52A 0.9300
C53 C54 1.359(9)
C53 H53A 0.9300
C54 C55 1.375(7)
C54 H54A 0.9300
C55 C56 1.390(6)
C55 H55A 0.9300
C56 H56A 0.9300
C61 C62 1.383(6)
C61 C66 1.392(6)
C62 C63 1.394(7)
C62 H62A 0.9300
C63 C64 1.377(8)
C63 H63A 0.9300
C64 C65 1.347(8)
C64 H64A 0.9300
C65 C66 1.395(6)
C65 H65A 0.9300
C66 H66A 0.9300
C71 C76 1.382(6)
C71 C72 1.396(5)
C72 C73 1.395(6)
C73 C74 1.378(7)
C73 H73A 0.9300
C74 C75 1.376(8)
C74 H74A 0.9300
C75 C76 1.380(6)
C75 H75A 0.9300
C76 H76A 0.9300
